data_1529597
loop_
_publ_author_name
'Battle, P.D.'
'Harrison, W.T.A.'
'Cheetham, A.K.'
'Long, G.J.'

_publ_section_title
;
 The crystal structure and magnetic properties of the synthetic
 Langbeinite K Ba Fe2 (P O4)3
;
_journal_name_full 'Journal of Solid State Chemistry'
_journal_page_first 16
_journal_page_last 25
_journal_volume 62
_journal_year 1986
_chemical_formula_sum 'Ba Fe2 K O12 P3'
_chemical_name_systematic 'K Ba Fe2 (P O4)3'
_space_group_IT_number 198
_symmetry_space_group_name_Hall 'P 2ac 2ab 3'
_symmetry_space_group_name_H-M 'P 21 3'
_cell_angle_alpha 90
_cell_angle_beta 90
_cell_angle_gamma 90
_cell_formula_units_Z 4
_cell_length_a 9.8732
_cell_length_b 9.8732
_cell_length_c 9.8732
_cell_volume 962.440
_citation_journal_id_ASTM JSSCBI
_cod_data_source_file Battle_JSSCBI_1986_1124.cif
_cod_data_source_block Ba1Fe2K1O12P3
_cod_original_cell_volume 962.4404
_cod_original_formula_sum 'Ba1 Fe2 K1 O12 P3'
_cod_database_code 1529597

loop_
_symmetry_equiv_pos_as_xyz
x,y,z
-x+1/2,-y,z+1/2
x+1/2,-y+1/2,-z
-x,y+1/2,-z+1/2
z,x,y
-z+1/2,-x,y+1/2
z+1/2,-x+1/2,-y
-z,x+1/2,-y+1/2
y,z,x
y+1/2,-z+1/2,-x
-y,z+1/2,-x+1/2
-y+1/2,-z,x+1/2

loop_
_atom_site_label
_atom_site_type_symbol
_atom_site_fract_x
_atom_site_fract_y
_atom_site_fract_z
_atom_site_occupancy
_atom_site_U_iso_or_equiv
Ba2 Ba+2 0.2959 0.2959 0.2959 0.5 0.0
O1 O-2 0.6531 0.5012 0.4185 1 0.0
O3 O-2 0.5796 0.316 0.2594 1 0.0
Fe2 Fe+3 0.8526 0.8526 0.8526 1 0.0
O2 O-2 0.7607 0.4845 0.1993 1 0.0
Fe1 Fe+3 0.5855 0.5855 0.5855 1 0.0
O4 O-2 0.5245 0.5537 0.2031 1 0.0
P1 P+5 0.6263 0.4606 0.2724 1 0.0
K2 K+1 0.2959 0.2959 0.2959 0.5 0.0
K1 K+1 0.0672 0.0672 0.0672 0.5 0.0
Ba1 Ba+2 0.0672 0.0672 0.0672 0.5 0.0
